data_4078348
loop_
_publ_author_name
'Kobayashi, Hideki'
'Ueno, Keiji'
'Ogino, Hiroshi'

_publ_section_title
;
 Synthesis of the Cationic Silyleneiron Complex
 [(.eta.-C5H5)Fe(CO)2:SiMe{2-(Me2NCH2)C6H4}]PF6 by Hydride Abstraction
 from a (Hydrosilyl)iron Complex with Ph3CPF6
;
_journal_issue 12
_journal_name_full Organometallics
_journal_page_first 5490
_journal_paper_doi 10.1021/om00012a014
_journal_volume 14
_journal_year 1995
_chemical_formula_moiety 'C18 H24 Fe N O3 Si 1+, F6 P 1-, C H2 Cl2'
_chemical_formula_structural '(Fe (C5 H5) (C O)2 Si (C H3) (C H3 O) (C9 H13 N)) (P F6) (C H2 Cl2)''
_chemical_formula_sum 'C19 H26 Cl2 F6 Fe N O3 P Si'
_chemical_formula_weight 616.22
_chemical_name_systematic
; 
 ?
;
_space_group_IT_number 14
_symmetry_cell_setting monoclinic
_symmetry_space_group_name_Hall '-P 2yn'
_symmetry_space_group_name_H-M 'P 1 21/n 1'
_atom_sites_solution_hydrogens geom
_atom_sites_solution_primary heavy
_atom_sites_solution_secondary difmap
_audit_creation_method SHELXL
_cell_angle_alpha 90.00
_cell_angle_beta 92.83(2)
_cell_angle_gamma 90.00
_cell_formula_units_Z 4
_cell_length_a 14.157(2)
_cell_length_b 16.027(3)
_cell_length_c 11.843(2)
_cell_measurement_reflns_used 100
_cell_measurement_temperature 293(2)
_cell_measurement_theta_max 15.0
_cell_measurement_theta_min 12.5
_cell_volume 2683.8(8)
_computing_cell_refinement URLAP2
_computing_data_reduction 'LP-F2 & DCLT4'
_computing_molecular_graphics 'ORTEP (Johnson, 1965)'
_computing_publication_material SHELXL-93
_computing_structure_refinement 'SHELXL-93 (Sheldrick, 1993)'
_computing_structure_solution 'SHELXS-86 (Sheldrick, 1990)'
_diffrn_ambient_temperature 293(2)
_diffrn_measurement_device 'Rigaku AFC-6A'
_diffrn_measurement_method '2theta/omega scan'
_diffrn_radiation_monochromator graphite
_diffrn_radiation_source 'fine-focus sealed tube'
_diffrn_radiation_type MoK\a
_diffrn_radiation_wavelength 0.71073
_diffrn_reflns_av_R_equivalents 0.0691
_diffrn_reflns_av_sigmaI/netI 0.2777
_diffrn_reflns_limit_h_max 18
_diffrn_reflns_limit_h_min -18
_diffrn_reflns_limit_k_max 20
_diffrn_reflns_limit_k_min 0
_diffrn_reflns_limit_l_max 15
_diffrn_reflns_limit_l_min 0
_diffrn_reflns_number 6474
_diffrn_reflns_theta_max 27.51
_diffrn_reflns_theta_min 1.92
_diffrn_standards_decay_% 0
_diffrn_standards_interval_count 100
_diffrn_standards_number 3
_exptl_absorpt_coefficient_mu 0.928
_exptl_absorpt_correction_type none
_exptl_crystal_colour Yellow
_exptl_crystal_density_diffrn 1.525
_exptl_crystal_description 'Transparent blocks'
_exptl_crystal_F_000 1256
_exptl_crystal_size_max 0.42
_exptl_crystal_size_mid 0.35
_exptl_crystal_size_min 0.32
_refine_diff_density_max 0.486
_refine_diff_density_min -0.370
_refine_diff_density_rms 0.082
_refine_ls_extinction_method none
_refine_ls_goodness_of_fit_all 0.990
_refine_ls_goodness_of_fit_obs 1.226
_refine_ls_hydrogen_treatment refU
_refine_ls_matrix_type full
_refine_ls_number_parameters 312
_refine_ls_number_reflns 6176
_refine_ls_number_restraints 0
_refine_ls_restrained_S_all 0.997
_refine_ls_restrained_S_obs 1.226
_refine_ls_R_factor_all 0.3035
_refine_ls_R_factor_obs 0.0729
_refine_ls_shift/esd_max 0.001
_refine_ls_shift/esd_mean 0.000
_refine_ls_structure_factor_coef Fsqd
_refine_ls_weighting_details 'w=1/[\s^2^(Fo^2^)+(0.0874P)^2^+1.0645P] where P=(Fo^2^+2Fc^2^)/3'
_refine_ls_weighting_scheme calc
_refine_ls_wR_factor_all 0.2525
_refine_ls_wR_factor_obs 0.1622
_reflns_number_observed 1864
_reflns_number_total 6183
_reflns_observed_criterion >2sigma(I)
_cod_data_source_file om5490.cif
_cod_data_source_block methoxysilyliron(3)
_cod_depositor_comments
;
The following automatic conversions were performed:

'_refine_ls_weighting_scheme' value 'calc
w=1/[\s^2^(Fo^2^)+(0.0874P)^2^+1.0645P] where P=(Fo^2^+2Fc^2^)/3' was
changed to 'calc'. New tag '_refine_ls_weighting_details' was
created. The value of the new tag was set to
'w=1/[\s^2^(Fo^2^)+(0.0874P)^2^+1.0645P] where P=(Fo^2^+2Fc^2^)/3'.

Automatic conversion script
Id: cif_fix_values 3143 2015-03-26 13:38:13Z robertas 

The following automatic conversions were performed:

'_atom_sites_solution_primary' value 'heavy atom method' was changed
to 'heavy'.

Automatic conversion script
Id: cif_fix_values 6452 2018-10-05 10:23:21Z andrius 
;
_cod_database_code 4078348

loop_
_symmetry_equiv_pos_as_xyz
'x, y, z'
'-x+1/2, y+1/2, -z+1/2'
'-x, -y, -z'
'x-1/2, -y-1/2, z-1/2'

loop_
_atom_site_aniso_label
_atom_site_aniso_U_11
_atom_site_aniso_U_22
_atom_site_aniso_U_33
_atom_site_aniso_U_23
_atom_site_aniso_U_13
_atom_site_aniso_U_12
Fe 0.0492(7) 0.0567(8) 0.0608(8) 0.0054(7) -0.0095(6) -0.0052(7)
Si 0.0391(12) 0.0469(14) 0.0440(12) 0.0060(12) 0.0022(10) -0.0049(11)
N 0.040(4) 0.051(4) 0.053(4) 0.006(3) 0.007(3) -0.007(3)
O1 0.103(6) 0.149(8) 0.060(5) 0.010(5) 0.007(4) -0.013(5)
O2 0.115(7) 0.053(5) 0.178(9) -0.003(6) -0.039(6) -0.008(5)
O3 0.042(3) 0.042(3) 0.060(4) 0.002(3) 0.009(3) 0.001(2)
C1 0.067(7) 0.084(8) 0.056(6) 0.008(6) -0.003(5) -0.015(5)
C2 0.066(7) 0.063(7) 0.104(8) 0.011(7) -0.025(6) -0.005(6)
C3 0.062(6) 0.058(6) 0.076(7) 0.001(5) 0.011(5) 0.010(5)
C4 0.056(5) 0.057(5) 0.068(6) 0.023(5) 0.004(4) -0.014(5)
C5 0.041(5) 0.050(5) 0.040(5) 0.002(4) -0.002(4) -0.002(4)
C6 0.041(5) 0.046(5) 0.056(6) 0.004(4) 0.002(4) -0.004(4)
C7 0.074(7) 0.052(6) 0.079(7) 0.003(6) 0.011(6) -0.007(5)
C8 0.079(8) 0.081(8) 0.097(9) -0.025(7) -0.002(7) -0.015(7)
C9 0.066(7) 0.086(8) 0.053(6) -0.030(6) 0.007(5) 0.009(6)
C10 0.068(6) 0.073(7) 0.055(6) -0.006(5) 0.011(5) -0.003(5)
C11 0.046(5) 0.050(5) 0.053(5) 0.021(4) 0.000(4) -0.004(4)
C12 0.079(7) 0.092(8) 0.064(7) 0.013(6) 0.013(6) 0.012(6)
C13 0.042(5) 0.084(7) 0.066(6) 0.015(5) -0.009(4) -0.008(5)
C14 0.091(10) 0.122(12) 0.128(13) 0.054(10) -0.017(9) 0.038(9)
C15 0.068(8) 0.107(12) 0.166(16) -0.010(11) -0.038(9) 0.003(8)
C16 0.040(6) 0.127(12) 0.181(15) 0.053(13) 0.029(8) 0.000(8)
C17 0.064(8) 0.164(15) 0.090(9) 0.018(10) 0.011(7) 0.046(9)
C18 0.065(7) 0.069(8) 0.151(13) -0.008(9) 0.003(9) 0.003(6)
C19 0.116(10) 0.066(7) 0.101(9) -0.015(7) -0.003(7) -0.013(7)
Cl1 0.093(2) 0.155(3) 0.138(3) -0.027(3) -0.007(2) -0.035(2)
Cl2 0.312(7) 0.107(3) 0.197(5) 0.027(3) 0.090(5) -0.009(4)
P 0.0563(15) 0.054(2) 0.082(2) -0.0173(15) 0.0121(13) 0.0025(13)
F1 0.168(7) 0.061(4) 0.213(8) -0.006(5) 0.071(6) -0.018(4)
F2 0.129(6) 0.085(5) 0.188(7) 0.046(5) 0.043(5) -0.002(4)
F3 0.077(4) 0.134(6) 0.228(9) 0.040(6) 0.050(5) 0.034(4)
F4 0.069(5) 0.144(7) 0.330(13) 0.033(8) 0.060(6) 0.029(4)
F5 0.334(15) 0.257(12) 0.077(5) -0.057(7) -0.019(7) -0.061(10)
F6 0.269(11) 0.141(7) 0.118(6) -0.048(5) -0.027(6) -0.024(7)

loop_
_atom_site_label
_atom_site_type_symbol
_atom_site_fract_x
_atom_site_fract_y
_atom_site_fract_z
_atom_site_U_iso_or_equiv
_atom_site_thermal_displace_type
_atom_site_occupancy
_atom_site_calc_flag
_atom_site_refinement_flags
Fe Fe 0.26423(8) 0.04030(8) 0.18760(10) 0.0560(4) Uani 1 d .
Si Si 0.38541(14) 0.03659(14) 0.3249(2) 0.0433(6) Uani 1 d .
N N 0.6004(4) 0.1503(4) 0.2513(5) 0.048(2) Uani 1 d .
H H 0.5600 0.0970 0.2649 0.176(56) Uiso 1 d .
O1 O 0.4047(6) 0.0671(5) 0.0238(6) 0.104(3) Uani 1 d .
O2 O 0.2757(6) -0.1389(5) 0.1727(8) 0.117(3) Uani 1 d .
O3 O 0.4910(3) 0.0127(3) 0.2767(4) 0.0479(14) Uani 1 d .
C1 C 0.3488(7) 0.0579(7) 0.0906(8) 0.069(3) Uani 1 d .
C2 C 0.2718(7) -0.0692(7) 0.1789(9) 0.079(3) Uani 1 d .
C3 C 0.5129(6) -0.0673(5) 0.2319(8) 0.065(3) Uani 1 d .
H3A H 0.5793(9) -0.0700(13) 0.2190(44) 0.098 Uiso 1 calc R
H3B H 0.4773(30) -0.0757(15) 0.1617(25) 0.098 Uiso 1 calc R
H3C H 0.4970(37) -0.1098(6) 0.2847(22) 0.098 Uiso 1 calc R
C4 C 0.3651(6) -0.0439(5) 0.4364(7) 0.060(2) Uani 1 d .
H4A H 0.3010(12) -0.0404(23) 0.4587(33) 0.091 Uiso 1 calc R
H4B H 0.4075(26) -0.0340(20) 0.5008(19) 0.091 Uiso 1 calc R
H4C H 0.3765(36) -0.0985(6) 0.4066(16) 0.091 Uiso 1 calc R
C5 C 0.4115(5) 0.1396(5) 0.3973(6) 0.044(2) Uani 1 d .
C6 C 0.4634(5) 0.2071(5) 0.3547(7) 0.048(2) Uani 1 d .
C7 C 0.4709(7) 0.2812(6) 0.4155(9) 0.068(3) Uani 1 d .
H7 H 0.5045(7) 0.3253(6) 0.3858(9) 0.082 Uiso 1 calc R
C8 C 0.4306(7) 0.2918(7) 0.5175(10) 0.086(3) Uani 1 d .
H8 H 0.4381(7) 0.3416(7) 0.5572(10) 0.103 Uiso 1 calc R
C9 C 0.3784(6) 0.2269(7) 0.5602(8) 0.068(3) Uani 1 d .
H9 H 0.3492(6) 0.2330(7) 0.6283(8) 0.082 Uiso 1 calc R
C10 C 0.3704(6) 0.1534(6) 0.5006(7) 0.065(3) Uani 1 d .
H10 H 0.3356(6) 0.1104(6) 0.5307(7) 0.078 Uiso 1 calc R
C11 C 0.5098(5) 0.2031(5) 0.2458(7) 0.050(2) Uani 1 d .
H11A H 0.5252(5) 0.2593(5) 0.2225(7) 0.060 Uiso 1 calc R
H11B H 0.4657(5) 0.1799(5) 0.1888(7) 0.060 Uiso 1 calc R
C12 C 0.6378(7) 0.1423(7) 0.1350(8) 0.078(3) Uani 1 d .
H12A H 0.5900(17) 0.1184(37) 0.0846(15) 0.117 Uiso 1 calc R
H12B H 0.6926(27) 0.1069(33) 0.1382(12) 0.117 Uiso 1 calc R
H12C H 0.6547(42) 0.1965(8) 0.1079(23) 0.117 Uiso 1 calc R
C13 C 0.6741(5) 0.1826(6) 0.3313(7) 0.064(3) Uani 1 d .
H13A H 0.6496(14) 0.1862(35) 0.4053(12) 0.096 Uiso 1 calc R
H13B H 0.6932(29) 0.2370(16) 0.3075(28) 0.096 Uiso 1 calc R
H13C H 0.7275(17) 0.1457(19) 0.3333(37) 0.096 Uiso 1 calc R
C14 C 0.1738(10) 0.1311(11) 0.1179(13) 0.114(5) Uani 1 d .
H14 H 0.1814(10) 0.1583(11) 0.0496(13) 0.137 Uiso 1 calc R
C15 C 0.1239(9) 0.0575(10) 0.1330(16) 0.115(5) Uani 1 d .
H15 H 0.0926(9) 0.0267(10) 0.0761(16) 0.138 Uiso 1 calc R
C16 C 0.1284(8) 0.0383(9) 0.2445(17) 0.115(5) Uani 1 d .
H16 H 0.1006(8) -0.0076(9) 0.2775(17) 0.138 Uiso 1 calc R
C17 C 0.1825(9) 0.0998(12) 0.3014(11) 0.106(5) Uani 1 d .
H17 H 0.1969(9) 0.1015(12) 0.3789(11) 0.127 Uiso 1 calc R
C18 C 0.2105(8) 0.1570(7) 0.2242(15) 0.095(4) Uani 1 d .
H18 H 0.2472(8) 0.2042(7) 0.2394(15) 0.114 Uiso 1 calc R
C19 C -0.0414(8) 0.1543(6) 0.4683(9) 0.095(4) Uani 1 d .
H19A H 0.0150(8) 0.1388(6) 0.5133(9) 0.114 Uiso 1 calc R
H19B H -0.0581(8) 0.1079(6) 0.4186(9) 0.114 Uiso 1 calc R
Cl1 Cl -0.1350(2) 0.1721(2) 0.5595(3) 0.1291(13) Uani 1 d .
Cl2 Cl -0.0175(4) 0.2363(3) 0.3909(4) 0.203(2) Uani 1 d .
P P 0.1634(2) 0.0463(2) 0.7241(2) 0.0639(7) Uani 1 d .
F1 F 0.1877(6) 0.1356(4) 0.6775(7) 0.145(3) Uani 1 d .
F2 F 0.1367(5) -0.0421(4) 0.7620(7) 0.133(3) Uani 1 d .
F3 F 0.2661(4) 0.0169(5) 0.7061(7) 0.145(3) Uani 1 d .
F4 F 0.0605(5) 0.0741(5) 0.7298(9) 0.179(4) Uani 1 d .
F5 F 0.1850(9) 0.0752(7) 0.8413(7) 0.223(5) Uani 1 d .
F6 F 0.1453(8) 0.0209(5) 0.5994(7) 0.177(4) Uani 1 d .

loop_
_atom_type_symbol
_atom_type_description
_atom_type_scat_dispersion_real
_atom_type_scat_dispersion_imag
_atom_type_scat_source
C C 0.0033 0.0016 'International Tables Vol C Tables 4.2.6.8 and 6.1.1.4'
H H 0.0000 0.0000 'International Tables Vol C Tables 4.2.6.8 and 6.1.1.4'
N N 0.0061 0.0033 'International Tables Vol C Tables 4.2.6.8 and 6.1.1.4'
O O 0.0106 0.0060 'International Tables Vol C Tables 4.2.6.8 and 6.1.1.4'
F F 0.0171 0.0103 'International Tables Vol C Tables 4.2.6.8 and 6.1.1.4'
Fe Fe 0.3463 0.8444 'International Tables Vol C Tables 4.2.6.8 and 6.1.1.4'
P P 0.1023 0.0942 'International Tables Vol C Tables 4.2.6.8 and 6.1.1.4'
Si Si 0.0817 0.0704 'International Tables Vol C Tables 4.2.6.8 and 6.1.1.4'
Cl Cl 0.1484 0.1585 'International Tables Vol C Tables 4.2.6.8 and 6.1.1.4'

loop_
_geom_angle_atom_site_label_1
_geom_angle_atom_site_label_2
_geom_angle_atom_site_label_3
_geom_angle
C1 Fe C2 94.5(5)
C1 Fe C17 142.6(7)
C2 Fe C17 122.6(7)
C1 Fe C16 155.1(6)
C2 Fe C16 93.7(5)
C17 Fe C16 39.7(5)
C1 Fe C18 105.4(5)
C2 Fe C18 159.3(5)
C17 Fe C18 38.7(4)
C16 Fe C18 65.8(5)
C1 Fe C15 117.1(7)
C2 Fe C15 100.1(5)
C17 Fe C15 65.2(5)
C16 Fe C15 38.1(5)
C18 Fe C15 65.8(5)
C1 Fe C14 93.2(5)
C2 Fe C14 135.4(6)
C17 Fe C14 65.2(5)
C16 Fe C14 65.0(5)
C18 Fe C14 39.4(5)
C15 Fe C14 39.1(5)
C1 Fe Si 87.5(3)
C2 Fe Si 88.3(3)
C17 Fe Si 88.5(4)
C16 Fe Si 116.2(6)
C18 Fe Si 98.3(4)
C15 Fe Si 152.9(5)
C14 Fe Si 136.0(6)
O3 Si C4 104.7(3)
O3 Si C5 101.4(3)
C4 Si C5 108.3(4)
O3 Si Fe 114.3(2)
C4 Si Fe 112.3(3)
C5 Si Fe 114.8(2)
C13 N C12 110.5(6)
C13 N C11 113.5(6)
C12 N C11 109.8(6)
C3 O3 Si 123.3(5)
O1 C1 Fe 177.6(10)
O2 C2 Fe 179.2(10)
C10 C5 C6 116.0(8)
C10 C5 Si 117.1(6)
C6 C5 Si 126.8(6)
C7 C6 C5 119.7(8)
C7 C6 C11 117.5(8)
C5 C6 C11 122.7(7)
C8 C7 C6 122.5(9)
C7 C8 C9 118.7(10)
C10 C9 C8 119.2(9)
C9 C10 C5 123.9(9)
C6 C11 N 113.1(6)
C15 C14 C18 107.7(13)
C15 C14 Fe 70.3(7)
C18 C14 Fe 69.9(6)
C16 C15 C14 108.5(13)
C16 C15 Fe 70.6(7)
C14 C15 Fe 70.6(7)
C15 C16 C17 107.9(13)
C15 C16 Fe 71.3(7)
C17 C16 Fe 69.6(6)
C18 C17 C16 108.7(12)
C18 C17 Fe 71.4(7)
C16 C17 Fe 70.7(7)
C17 C18 C14 107.1(12)
C17 C18 Fe 69.9(7)
C14 C18 Fe 70.6(7)
Cl2 C19 Cl1 113.0(7)
F5 P F4 91.2(6)
F5 P F2 93.3(5)
F4 P F2 90.4(4)
F5 P F6 176.2(6)
F4 P F6 90.3(6)
F2 P F6 90.2(5)
F5 P F3 94.1(6)
F4 P F3 174.6(6)
F2 P F3 90.3(4)
F6 P F3 84.3(5)
F5 P F1 90.3(5)
F4 P F1 88.6(4)
F2 P F1 176.2(5)
F6 P F1 86.2(5)
F3 P F1 90.4(4)

loop_
_geom_bond_atom_site_label_1
_geom_bond_atom_site_label_2
_geom_bond_distance
Fe C1 1.723(10)
Fe C2 1.761(11)
Fe C17 2.054(11)
Fe C16 2.069(10)
Fe C18 2.073(11)
Fe C15 2.078(11)
Fe C14 2.082(11)
Fe Si 2.305(2)
Si O3 1.670(5)
Si C4 1.878(8)
Si C5 1.889(8)
N C13 1.467(9)
N C12 1.506(10)
N C11 1.536(9)
O1 C1 1.156(10)
O2 C2 1.121(10)
O3 C3 1.427(9)
C5 C10 1.397(10)
C5 C6 1.413(10)
C6 C7 1.391(11)
C6 C11 1.477(10)
C7 C8 1.372(12)
C8 C9 1.386(13)
C9 C10 1.375(12)
C14 C15 1.39(2)
C14 C18 1.40(2)
C15 C16 1.35(2)
C16 C17 1.40(2)
C17 C18 1.37(2)
C19 Cl2 1.647(11)
C19 Cl1 1.774(11)
P F5 1.480(8)
P F4 1.529(7)
P F2 1.539(6)
P F6 1.542(8)
P F3 1.553(6)
P F1 1.578(7)
